data_4026256
loop_
_publ_author_name
'Faiz Ahmed Khan'
'Ch. Nageswara Rao'

_publ_section_title
;
 Grob Fragmentation of Norbornyl \a-Diketones: A Route to \a-Ketoenols and
 Aromatic Compounds
;
_journal_name_full 'Journal of Organic Chemistry'
_journal_page_first 3320
_journal_page_last 3328
_journal_paper_doi 10.1021/jo200223a
_journal_volume 76
_journal_year 2011
_chemical_formula_moiety 'C15 H14 Br2 O4'
_chemical_formula_sum 'C15 H14 Br2 O4'
_chemical_formula_weight 418.08
_space_group_IT_number 14
_symmetry_cell_setting monoclinic
_symmetry_space_group_name_Hall '-P 2yn'
_symmetry_space_group_name_H-M 'P 1 21/n 1'
_atom_sites_solution_hydrogens geom
_atom_sites_solution_primary direct
_atom_sites_solution_secondary difmap
_audit_creation_method SHELXL-97
_cell_angle_alpha 90.00
_cell_angle_beta 107.725(4)
_cell_angle_gamma 90.00
_cell_formula_units_Z 4
_cell_length_a 9.838(3)
_cell_length_b 13.901(3)
_cell_length_c 12.084(3)
_cell_measurement_reflns_used 2208
_cell_measurement_temperature 293(2)
_cell_measurement_theta_max 24.94
_cell_measurement_theta_min 2.30
_cell_volume 1574.1(7)
_computing_cell_refinement 'SAINT 6.45 ( Bruker, 2003)'
_computing_data_collection 'SMART 5.628 (Bruker, 2003)'
_computing_data_reduction 'SAINT 6.45 ( Bruker, 2003)'
_computing_molecular_graphics 'Diamond 2.1'
_computing_publication_material 'WinGX publication routines (Farrugia, 1999)'
_computing_structure_refinement 'SHELXL-97 (Sheldrick, 1997)'
_computing_structure_solution SIR-92
_diffrn_ambient_temperature 293(2)
_diffrn_measured_fraction_theta_full 0.985
_diffrn_measured_fraction_theta_max 0.985
_diffrn_measurement_device_type 'CCD area Detector'
_diffrn_measurement_method 'phi and omega scans'
_diffrn_radiation_monochromator graphite
_diffrn_radiation_source 'fine-focus sealed tube'
_diffrn_radiation_type MoK\a
_diffrn_radiation_wavelength 0.71073
_diffrn_reflns_av_R_equivalents 0.0449
_diffrn_reflns_av_sigmaI/netI 0.0590
_diffrn_reflns_limit_h_max 12
_diffrn_reflns_limit_h_min -13
_diffrn_reflns_limit_k_max 18
_diffrn_reflns_limit_k_min -16
_diffrn_reflns_limit_l_max 16
_diffrn_reflns_limit_l_min -10
_diffrn_reflns_number 10257
_diffrn_reflns_theta_full 28.41
_diffrn_reflns_theta_max 28.41
_diffrn_reflns_theta_min 2.30
_diffrn_standards_decay_% 0.5
_diffrn_standards_interval_time 60
_diffrn_standards_number 3
_exptl_absorpt_coefficient_mu 5.161
_exptl_absorpt_correction_T_max 0.5535
_exptl_absorpt_correction_T_min 0.4568
_exptl_absorpt_correction_type empirical
_exptl_absorpt_process_details 'SADABS 2.10 (Bruker 2003)'
_exptl_crystal_colour colorless
_exptl_crystal_density_diffrn 1.764
_exptl_crystal_description prism
_exptl_crystal_F_000 824
_exptl_crystal_size_max 0.18
_exptl_crystal_size_mid 0.15
_exptl_crystal_size_min 0.13
_refine_diff_density_max 0.700
_refine_diff_density_min -1.148
_refine_diff_density_rms 0.210
_refine_ls_extinction_method none
_refine_ls_goodness_of_fit_ref 1.049
_refine_ls_hydrogen_treatment constr
_refine_ls_matrix_type full
_refine_ls_number_parameters 190
_refine_ls_number_reflns 3899
_refine_ls_number_restraints 0
_refine_ls_restrained_S_all 1.049
_refine_ls_R_factor_all 0.0940
_refine_ls_R_factor_gt 0.0494
_refine_ls_shift/su_max 0.000
_refine_ls_shift/su_mean 0.000
_refine_ls_structure_factor_coef Fsqd
_refine_ls_weighting_details 'calc w=1/[\s^2^(Fo^2^)+(0.0740P)^2^+3.9621P] where P=(Fo^2^+2Fc^2^)/3'
_refine_ls_weighting_scheme calc
_refine_ls_wR_factor_gt 0.1161
_refine_ls_wR_factor_ref 0.1721
_reflns_number_gt 2420
_reflns_number_total 3899
_reflns_threshold_expression >2sigma(I)
_cod_data_source_file jo200223a_si_003.cif
_cod_data_source_block 28marh
_cod_original_cell_volume 1574.2(7)
_cod_database_code 4026256

loop_
_symmetry_equiv_pos_as_xyz
'x, y, z'
'-x+1/2, y+1/2, -z+1/2'
'-x, -y, -z'
'x-1/2, -y-1/2, z-1/2'

loop_
_atom_site_label
_atom_site_type_symbol
_atom_site_fract_x
_atom_site_fract_y
_atom_site_fract_z
_atom_site_U_iso_or_equiv
_atom_site_adp_type
_atom_site_occupancy
_atom_site_symmetry_multiplicity
_atom_site_calc_flag
_atom_site_refinement_flags
Br1 Br 0.47069(8) 0.05478(5) 0.86731(6) 0.0525(2) Uani 1 1 d .
Br2 Br 0.81112(7) 0.30202(5) 0.57327(6) 0.0552(2) Uani 1 1 d .
O1 O 0.6534(4) 0.1195(3) 0.5149(3) 0.0413(9) Uani 1 1 d .
H1 H 0.6079 0.0693 0.4989 0.062 Uiso 1 1 calc R
O4 O 0.3533(5) 0.2670(3) 0.8050(4) 0.0491(10) Uani 1 1 d .
O3 O 0.3020(5) 0.2097(4) 0.6240(4) 0.0605(13) Uani 1 1 d .
O2 O 0.4860(5) 0.0322(3) 0.6225(4) 0.0507(11) Uani 1 1 d .
C7 C 0.3769(6) 0.2139(4) 0.7233(5) 0.0376(12) Uani 1 1 d .
C10 C 0.6116(6) 0.3771(4) 0.7511(5) 0.0405(13) Uani 1 1 d .
C6 C 0.6381(5) 0.1566(4) 0.6136(5) 0.0338(11) Uani 1 1 d .
C3 C 0.6446(6) 0.2097(4) 0.8401(5) 0.0379(12) Uani 1 1 d .
H3A H 0.7202 0.1640 0.8746 0.045 Uiso 1 1 calc R
H3B H 0.6215 0.2424 0.9030 0.045 Uiso 1 1 calc R
C4 C 0.5141(6) 0.1546(4) 0.7693(4) 0.0311(11) Uani 1 1 d .
C2 C 0.7010(6) 0.2843(4) 0.7710(5) 0.0381(12) Uani 1 1 d .
C5 C 0.5433(6) 0.1073(4) 0.6654(4) 0.0338(11) Uani 1 1 d .
C9 C 0.8560(6) 0.3063(5) 0.8467(6) 0.0499(15) Uani 1 1 d .
H9A H 0.8547 0.3350 0.9186 0.075 Uiso 1 1 calc R
H9B H 0.8995 0.3499 0.8059 0.075 Uiso 1 1 calc R
H9C H 0.9098 0.2475 0.8624 0.075 Uiso 1 1 calc R
C1 C 0.7029(6) 0.2392(4) 0.6584(5) 0.0372(12) Uani 1 1 d .
C15 C 0.5205(7) 0.4027(5) 0.6431(6) 0.0508(15) Uani 1 1 d .
H15 H 0.5135 0.3629 0.5797 0.061 Uiso 1 1 calc R
C11 C 0.6190(8) 0.4378(5) 0.8441(7) 0.0631(19) Uani 1 1 d .
H11 H 0.6794 0.4221 0.9174 0.076 Uiso 1 1 calc R
C8 C 0.2300(8) 0.3289(6) 0.7714(7) 0.069(2) Uani 1 1 d .
H8A H 0.2235 0.3641 0.8379 0.104 Uiso 1 1 calc R
H8B H 0.1456 0.2907 0.7408 0.104 Uiso 1 1 calc R
H8C H 0.2389 0.3732 0.7130 0.104 Uiso 1 1 calc R
C14 C 0.4396(9) 0.4863(5) 0.6271(8) 0.071(2) Uani 1 1 d .
H14 H 0.3798 0.5023 0.5537 0.085 Uiso 1 1 calc R
C13 C 0.4483(10) 0.5449(6) 0.7198(11) 0.084(3) Uani 1 1 d .
H13 H 0.3941 0.6008 0.7097 0.101 Uiso 1 1 calc R
C12 C 0.5390(10) 0.5204(6) 0.8301(9) 0.081(3) Uani 1 1 d .
H12 H 0.5450 0.5599 0.8936 0.097 Uiso 1 1 calc R

loop_
_atom_site_aniso_label
_atom_site_aniso_U_11
_atom_site_aniso_U_22
_atom_site_aniso_U_33
_atom_site_aniso_U_23
_atom_site_aniso_U_13
_atom_site_aniso_U_12
Br1 0.0691(5) 0.0479(4) 0.0440(4) 0.0100(3) 0.0223(3) -0.0074(3)
Br2 0.0591(4) 0.0609(4) 0.0535(4) -0.0014(3) 0.0289(3) -0.0172(3)
O1 0.048(2) 0.046(2) 0.034(2) -0.0098(17) 0.0185(17) -0.0062(18)
O4 0.053(3) 0.062(3) 0.038(2) 0.000(2) 0.0212(19) 0.008(2)
O3 0.055(3) 0.084(3) 0.035(2) -0.005(2) 0.002(2) 0.015(2)
O2 0.062(3) 0.040(2) 0.055(3) -0.0130(19) 0.024(2) -0.0172(19)
C7 0.040(3) 0.037(3) 0.041(3) 0.000(2) 0.019(3) -0.005(2)
C10 0.043(3) 0.037(3) 0.045(3) 0.000(2) 0.018(3) -0.005(2)
C6 0.032(3) 0.037(3) 0.031(3) -0.002(2) 0.006(2) 0.006(2)
C3 0.039(3) 0.037(3) 0.030(3) -0.005(2) 0.001(2) -0.003(2)
C4 0.042(3) 0.035(3) 0.019(2) 0.0066(19) 0.014(2) -0.003(2)
C2 0.042(3) 0.039(3) 0.029(3) -0.005(2) 0.004(2) -0.006(2)
C5 0.044(3) 0.038(3) 0.020(2) 0.002(2) 0.010(2) 0.005(2)
C9 0.035(3) 0.061(4) 0.047(4) -0.012(3) 0.003(3) -0.011(3)
C1 0.033(3) 0.050(3) 0.030(3) 0.004(2) 0.011(2) 0.002(2)
C15 0.059(4) 0.050(4) 0.049(4) 0.007(3) 0.025(3) 0.008(3)
C11 0.059(4) 0.058(4) 0.068(5) -0.023(4) 0.012(4) -0.003(3)
C8 0.066(5) 0.080(5) 0.074(5) 0.003(4) 0.038(4) 0.025(4)
C14 0.078(5) 0.050(4) 0.089(6) 0.026(4) 0.032(4) 0.015(4)
C13 0.080(6) 0.042(4) 0.146(10) 0.006(5) 0.056(6) 0.004(4)
C12 0.080(6) 0.058(5) 0.112(8) -0.033(5) 0.041(6) -0.004(4)

loop_
_atom_type_symbol
_atom_type_description
_atom_type_scat_dispersion_real
_atom_type_scat_dispersion_imag
_atom_type_scat_source
C C 0.0033 0.0016 'International Tables Vol C Tables 4.2.6.8 and 6.1.1.4'
H H 0.0000 0.0000 'International Tables Vol C Tables 4.2.6.8 and 6.1.1.4'
O O 0.0106 0.0060 'International Tables Vol C Tables 4.2.6.8 and 6.1.1.4'
Br Br -0.2901 2.4595 'International Tables Vol C Tables 4.2.6.8 and 6.1.1.4'

loop_
_geom_angle_atom_site_label_1
_geom_angle_atom_site_label_2
_geom_angle_atom_site_label_3
_geom_angle
C7 O4 C8 116.9(5)
O3 C7 O4 125.7(6)
O3 C7 C4 122.7(5)
O4 C7 C4 111.6(5)
C15 C10 C11 117.8(6)
C15 C10 C2 122.5(5)
C11 C10 C2 119.7(6)
C1 C6 O1 121.0(5)
C1 C6 C5 121.4(5)
O1 C6 C5 117.6(5)
C4 C3 C2 114.7(4)
C3 C4 C5 110.1(4)
C3 C4 C7 115.7(4)
C5 C4 C7 107.4(4)
C3 C4 Br1 108.7(3)
C5 C4 Br1 108.9(3)
C7 C4 Br1 105.7(3)
C1 C2 C10 111.9(5)
C1 C2 C3 108.4(4)
C10 C2 C3 111.5(5)
C1 C2 C9 109.6(5)
C10 C2 C9 109.9(5)
C3 C2 C9 105.4(5)
O2 C5 C6 119.7(5)
O2 C5 C4 122.7(5)
C6 C5 C4 117.5(5)
C6 C1 C2 125.8(5)
C6 C1 Br2 116.7(4)
C2 C1 Br2 117.4(4)
C10 C15 C14 121.6(7)
C12 C11 C10 121.4(8)
C13 C14 C15 119.7(8)
C14 C13 C12 119.9(8)
C11 C12 C13 119.6(8)

loop_
_geom_bond_atom_site_label_1
_geom_bond_atom_site_label_2
_geom_bond_distance
Br1 C4 1.954(5)
Br2 C1 1.903(5)
O1 C6 1.349(6)
O4 C7 1.309(7)
O4 C8 1.441(8)
O3 C7 1.204(7)
O2 C5 1.223(6)
C7 C4 1.533(8)
C10 C15 1.386(9)
C10 C11 1.389(9)
C10 C2 1.538(8)
C6 C1 1.345(8)
C6 C5 1.445(8)
C3 C4 1.516(7)
C3 C2 1.538(8)
C4 C5 1.521(7)
C2 C1 1.504(8)
C2 C9 1.551(8)
C15 C14 1.388(10)
C11 C12 1.374(11)
C14 C13 1.365(13)
C13 C12 1.402(14)
